data_7213571
loop_
_publ_author_name
'Khan, Imtiaz'
'Ibrar, Aliya'
'Simpson, Jim'

_publ_section_title
;
 Similarities and differences in the crystal packing of methoxybenzyl and
 methoxyphenylethyl-1,3,4-oxadiazole-2(3H)-thiones
;
_journal_issue 2
_journal_name_full CrystEngComm
_journal_page_first 164
_journal_paper_doi 10.1039/c3ce42000k
_journal_volume 16
_journal_year 2014
_chemical_formula_moiety 'C10 H10 N2 O2 S'
_chemical_formula_sum 'C10 H10 N2 O2 S'
_chemical_formula_weight 222.26
_chemical_name_systematic
; 
5-(2-methoxybenzyl)-1,3,4-thiadiazole-2(3H)-thione
;
_space_group_IT_number 14
_symmetry_cell_setting monoclinic
_symmetry_space_group_name_Hall '-P 2yn'
_symmetry_space_group_name_H-M 'P 1 21/n 1'
_atom_sites_solution_hydrogens geom
_atom_sites_solution_primary direct
_atom_sites_solution_secondary difmap
_audit_creation_method SHELXL-97
_cell_angle_alpha 90.00
_cell_angle_beta 95.453(5)
_cell_angle_gamma 90.00
_cell_formula_units_Z 4
_cell_length_a 11.6420(9)
_cell_length_b 4.6349(4)
_cell_length_c 18.8292(18)
_cell_measurement_reflns_used 2473
_cell_measurement_temperature 91(2)
_cell_measurement_theta_max 25.62
_cell_measurement_theta_min 3.52
_cell_volume 1011.42(15)
_computing_cell_refinement 'APEX2 and SAINT (Bruker, 2011)'
_computing_data_collection 'APEX2 (Bruker, 2011)'
_computing_data_reduction 'SAINT (Bruker, 2011)'
_computing_molecular_graphics
;
Mercury (Macrae <i>et al.</i>, 2008)
;
_computing_publication_material
;
SHELXL-97, enCIFer (Allen <i>et al.</i>, 2004), PLATON (Spek, 2009), 
PublCIF (Westrip 2010)
;
_computing_structure_refinement
;
SHELXL-97 (Sheldrick, 2008) & TITAN (Hunter & Simpson, 1999)
;
_computing_structure_solution 'SHELXS-97 (Sheldrick, 2008)'
_diffrn_ambient_temperature 91(2)
_diffrn_measured_fraction_theta_full 0.995
_diffrn_measured_fraction_theta_max 0.995
_diffrn_measurement_device_type 'Bruker APEXII CCD area detector'
_diffrn_measurement_method '\w scans'
_diffrn_radiation_monochromator graphite
_diffrn_radiation_source 'fine-focus sealed tube'
_diffrn_radiation_type MoK\a
_diffrn_radiation_wavelength 0.71073
_diffrn_reflns_av_R_equivalents 0.0421
_diffrn_reflns_av_sigmaI/netI 0.0351
_diffrn_reflns_limit_h_max 14
_diffrn_reflns_limit_h_min -14
_diffrn_reflns_limit_k_max 5
_diffrn_reflns_limit_k_min -5
_diffrn_reflns_limit_l_max 23
_diffrn_reflns_limit_l_min -20
_diffrn_reflns_number 11652
_diffrn_reflns_theta_full 26.29
_diffrn_reflns_theta_max 26.29
_diffrn_reflns_theta_min 3.85
_diffrn_standards_number 0
_exptl_absorpt_coefficient_mu 0.300
_exptl_absorpt_correction_T_max 0.7454
_exptl_absorpt_correction_T_min 0.7004
_exptl_absorpt_correction_type multi-scan
_exptl_absorpt_process_details 'SADABS (Bruker, 2011)'
_exptl_crystal_colour colourless
_exptl_crystal_density_diffrn 1.460
_exptl_crystal_density_method 'not measured'
_exptl_crystal_description 'rectangular plate'
_exptl_crystal_F_000 464
_exptl_crystal_size_max 0.45
_exptl_crystal_size_mid 0.16
_exptl_crystal_size_min 0.10
_refine_diff_density_max 0.283
_refine_diff_density_min -0.256
_refine_diff_density_rms 0.052
_refine_ls_extinction_method none
_refine_ls_goodness_of_fit_ref 1.049
_refine_ls_hydrogen_treatment mixed
_refine_ls_matrix_type full
_refine_ls_number_parameters 140
_refine_ls_number_reflns 2046
_refine_ls_number_restraints 0
_refine_ls_restrained_S_all 1.049
_refine_ls_R_factor_all 0.0457
_refine_ls_R_factor_gt 0.0335
_refine_ls_shift/su_max 0.000
_refine_ls_shift/su_mean 0.000
_refine_ls_structure_factor_coef Fsqd
_refine_ls_weighting_details 'calc w=1/[\s^2^(Fo^2^)+(0.0286P)^2^+0.5724P] where P=(Fo^2^+2Fc^2^)/3'
_refine_ls_weighting_scheme calc
_refine_ls_wR_factor_gt 0.0736
_refine_ls_wR_factor_ref 0.0795
_reflns_number_gt 1662
_reflns_number_total 2046
_reflns_threshold_expression I>2\s(I)
_cod_data_source_file c3ce42000k.txt
_cod_data_source_block Compound1
_cod_original_sg_symbol_Hall '-P 2yn  '
_cod_original_sg_symbol_H-M 'P 21/n  '
_cod_database_code 7213571

loop_
_symmetry_equiv_pos_as_xyz
'x, y, z'
'-x+1/2, y+1/2, -z+1/2'
'-x, -y, -z'
'x-1/2, -y-1/2, z-1/2'

loop_
_atom_site_label
_atom_site_type_symbol
_atom_site_fract_x
_atom_site_fract_y
_atom_site_fract_z
_atom_site_U_iso_or_equiv
_atom_site_adp_type
_atom_site_occupancy
_atom_site_symmetry_multiplicity
_atom_site_calc_flag
_atom_site_refinement_flags
O1 O 0.74914(9) 0.1114(2) 0.56246(6) 0.0170(3) Uani 1 1 d .
C2 C 0.65991(14) 0.2533(4) 0.52457(10) 0.0165(4) Uani 1 1 d .
S2 S 0.60877(4) 0.16163(10) 0.44268(3) 0.02091(14) Uani 1 1 d .
N3 N 0.63160(13) 0.4633(3) 0.56768(8) 0.0192(3) Uani 1 1 d .
H3N H 0.5719(17) 0.581(4) 0.5615(11) 0.023 Uiso 1 1 d .
N4 N 0.69947(12) 0.4647(3) 0.63239(8) 0.0197(3) Uani 1 1 d .
C5 C 0.76852(14) 0.2516(4) 0.62685(10) 0.0146(4) Uani 1 1 d .
C6 C 0.86036(14) 0.1416(4) 0.68062(10) 0.0163(4) Uani 1 1 d .
H6A H 0.8954 -0.0333 0.6616 0.020 Uiso 1 1 calc R
H6B H 0.8251 0.0861 0.7245 0.020 Uiso 1 1 calc R
C11 C 0.95381(13) 0.3633(3) 0.69931(10) 0.0149(4) Uani 1 1 d .
C12 C 1.03270(14) 0.4284(4) 0.64987(10) 0.0171(4) Uani 1 1 d .
O12 O 1.01750(10) 0.2773(3) 0.58705(7) 0.0203(3) Uani 1 1 d .
C121 C 1.10787(16) 0.2963(5) 0.54055(11) 0.0292(5) Uani 1 1 d .
H12A H 1.1145 0.4959 0.5243 0.044 Uiso 1 1 calc R
H12B H 1.0899 0.1699 0.4993 0.044 Uiso 1 1 calc R
H12C H 1.1810 0.2361 0.5663 0.044 Uiso 1 1 calc R
C13 C 1.11845(14) 0.6332(4) 0.66600(11) 0.0228(4) Uani 1 1 d .
H13 H 1.1720 0.6771 0.6325 0.027 Uiso 1 1 calc R
C14 C 1.12523(16) 0.7726(4) 0.73131(12) 0.0258(5) Uani 1 1 d .
H14 H 1.1827 0.9156 0.7420 0.031 Uiso 1 1 calc R
C15 C 1.04953(16) 0.7067(4) 0.78122(11) 0.0242(4) Uani 1 1 d .
H15 H 1.0558 0.8007 0.8263 0.029 Uiso 1 1 calc R
C16 C 0.96399(15) 0.5012(4) 0.76482(10) 0.0190(4) Uani 1 1 d .
H16 H 0.9119 0.4550 0.7990 0.023 Uiso 1 1 calc R

loop_
_atom_site_aniso_label
_atom_site_aniso_U_11
_atom_site_aniso_U_22
_atom_site_aniso_U_33
_atom_site_aniso_U_23
_atom_site_aniso_U_13
_atom_site_aniso_U_12
O1 0.0163(6) 0.0186(6) 0.0157(7) -0.0006(5) -0.0001(5) 0.0031(5)
C2 0.0127(8) 0.0182(9) 0.0188(10) 0.0021(7) 0.0021(7) 0.0007(7)
S2 0.0175(2) 0.0277(3) 0.0169(3) -0.0044(2) -0.00177(17) 0.00442(18)
N3 0.0166(7) 0.0204(8) 0.0195(9) -0.0034(7) -0.0044(6) 0.0062(6)
N4 0.0176(7) 0.0232(8) 0.0172(9) -0.0024(7) -0.0036(6) 0.0040(6)
C5 0.0155(8) 0.0148(9) 0.0140(10) 0.0007(7) 0.0040(7) -0.0033(6)
C6 0.0176(8) 0.0161(9) 0.0152(10) 0.0030(7) 0.0015(7) 0.0003(7)
C11 0.0134(8) 0.0129(8) 0.0175(10) 0.0034(7) -0.0031(7) 0.0032(6)
C12 0.0163(8) 0.0171(9) 0.0173(10) 0.0027(7) -0.0022(7) 0.0042(7)
O12 0.0202(6) 0.0242(7) 0.0174(8) 0.0004(5) 0.0059(5) 0.0008(5)
C121 0.0243(10) 0.0408(12) 0.0240(12) 0.0059(9) 0.0108(8) 0.0071(9)
C13 0.0150(8) 0.0216(10) 0.0312(12) 0.0088(8) -0.0005(8) 0.0018(7)
C14 0.0206(9) 0.0167(9) 0.0372(13) 0.0032(9) -0.0121(8) -0.0010(7)
C15 0.0296(10) 0.0170(9) 0.0233(12) -0.0021(8) -0.0106(8) 0.0049(8)
C16 0.0215(9) 0.0179(9) 0.0168(10) 0.0017(7) -0.0018(7) 0.0055(7)

loop_
_atom_type_symbol
_atom_type_description
_atom_type_scat_dispersion_real
_atom_type_scat_dispersion_imag
_atom_type_scat_source
C C 0.0033 0.0016 'International Tables Vol C Tables 4.2.6.8 and 6.1.1.4'
H H 0.0000 0.0000 'International Tables Vol C Tables 4.2.6.8 and 6.1.1.4'
N N 0.0061 0.0033 'International Tables Vol C Tables 4.2.6.8 and 6.1.1.4'
O O 0.0106 0.0060 'International Tables Vol C Tables 4.2.6.8 and 6.1.1.4'
S S 0.1246 0.1234 'International Tables Vol C Tables 4.2.6.8 and 6.1.1.4'

loop_
_geom_angle_atom_site_label_1
_geom_angle_atom_site_label_2
_geom_angle_atom_site_label_3
_geom_angle
C2 O1 C5 106.54(13)
N3 C2 O1 104.68(15)
N3 C2 S2 132.00(14)
O1 C2 S2 123.32(13)
C2 N3 N4 112.71(14)
C2 N3 H3N 127.6(13)
N4 N3 H3N 119.2(13)
C5 N4 N3 103.51(14)
N4 C5 O1 112.57(15)
N4 C5 C6 128.46(16)
O1 C5 C6 118.95(14)
C5 C6 C11 112.27(14)
C5 C6 H6A 109.2
C11 C6 H6A 109.2
C5 C6 H6B 109.2
C11 C6 H6B 109.2
H6A C6 H6B 107.9
C16 C11 C12 119.10(16)
C16 C11 C6 121.31(15)
C12 C11 C6 119.59(16)
O12 C12 C13 124.62(16)
O12 C12 C11 115.09(15)
C13 C12 C11 120.29(17)
C12 O12 C121 116.95(14)
O12 C121 H12A 109.5
O12 C121 H12B 109.5
H12A C121 H12B 109.5
O12 C121 H12C 109.5
H12A C121 H12C 109.5
H12B C121 H12C 109.5
C14 C13 C12 119.46(17)
C14 C13 H13 120.3
C12 C13 H13 120.3
C15 C14 C13 120.96(17)
C15 C14 H14 119.5
C13 C14 H14 119.5
C14 C15 C16 119.30(18)
C14 C15 H15 120.3
C16 C15 H15 120.3
C11 C16 C15 120.86(17)
C11 C16 H16 119.6
C15 C16 H16 119.6

loop_
_geom_bond_atom_site_label_1
_geom_bond_atom_site_label_2
_geom_bond_distance
O1 C2 1.371(2)
O1 C5 1.375(2)
C2 N3 1.329(2)
C2 S2 1.6548(19)
N3 N4 1.388(2)
N3 H3N 0.88(2)
N4 C5 1.284(2)
C5 C6 1.491(2)
C6 C11 1.513(2)
C6 H6A 0.9900
C6 H6B 0.9900
C11 C16 1.384(2)
C11 C12 1.401(2)
C12 O12 1.372(2)
C12 C13 1.390(2)
O12 C121 1.434(2)
C121 H12A 0.9800
C121 H12B 0.9800
C121 H12C 0.9800
C13 C14 1.385(3)
C13 H13 0.9500
C14 C15 1.382(3)
C14 H14 0.9500
C15 C16 1.391(3)
C15 H15 0.9500
C16 H16 0.9500

loop_
_geom_hbond_atom_site_label_D
_geom_hbond_atom_site_label_H
_geom_hbond_atom_site_label_A
_geom_hbond_distance_DH
_geom_hbond_distance_HA
_geom_hbond_distance_DA
_geom_hbond_angle_DHA
_geom_hbond_site_symmetry_A
N3 H3N S2 0.88(2) 2.41(2) 3.2843(15) 169.5(17) 3_666
C121 H12B O1 0.98 2.64 3.274(2) 122.5 3_756
C121 H12A O12 0.98 2.69 3.338(2) 123.8 3_766
